data_7046661
loop_
_publ_author_name
'Sroor, Farid M.'
'Vendier, Laure'
'Etienne, Michel'

_publ_section_title
;
 Cyclooctatetraenyl calcium and strontium amido complexes.
;
_journal_issue 36
_journal_name_full 'Dalton transactions (Cambridge, England : 2003)'
_journal_page_first 12587
_journal_page_last 12595
_journal_paper_doi 10.1039/c8dt02257g
_journal_volume 47
_journal_year 2018
_chemical_compound_source 'synthesis as described'
_chemical_formula_moiety 'C32 H48 Ca K2 O4'
_chemical_formula_sum 'C32 H48 Ca K2 O4'
_chemical_formula_weight 614.98
_space_group_crystal_system triclinic
_space_group_IT_number 2
_space_group_name_Hall '-P 1'
_space_group_name_H-M_alt 'P -1'
_symmetry_space_group_name_Hall '-P 1'
_symmetry_space_group_name_H-M 'P -1'
_atom_sites_solution_hydrogens geom
_audit_creation_date 2017-04-21T14:27:21-00:00
_audit_creation_method 'WinGX routine CIF_UPDATE'
_audit_update_record
;
2018-04-25 deposited with the CCDC.
2018-06-13 downloaded from the CCDC.
;
_cell_angle_alpha 78.572(4)
_cell_angle_beta 83.372(5)
_cell_angle_gamma 70.771(4)
_cell_formula_units_Z 1
_cell_length_a 9.3965(13)
_cell_length_b 9.4038(13)
_cell_length_c 9.8839(13)
_cell_measurement_reflns_used 6418
_cell_measurement_temperature 100(2)
_cell_measurement_theta_max 27.65
_cell_measurement_theta_min 2.3
_cell_measurement_wavelength 0.71073
_cell_volume 807.11(19)
_computing_cell_refinement 'Bruker SAINT'
_computing_data_collection 'Bruker APEX2'
_computing_data_reduction 'Bruker SAINT'
_computing_molecular_graphics 'Ortep-3 for Windows (Farrugia, 1997)'
_computing_publication_material 'WinGX publication routines (Farrugia, 1999)'
_computing_structure_refinement 'SHELXL-2016/4 (Sheldrick, 2016)'
_computing_structure_solution 'SHELXS-97 (Sheldrick 2008)'
_diffrn_ambient_temperature 100(2)
_diffrn_measured_fraction_theta_full 1
_diffrn_measured_fraction_theta_max 1
_diffrn_measurement_device_type 'Bruker Kappa APEX II'
_diffrn_measurement_method \w-\f
_diffrn_radiation_monochromator graphite
_diffrn_radiation_source micro-source
_diffrn_radiation_type MoK\a
_diffrn_radiation_wavelength 0.71073
_diffrn_reflns_av_R_equivalents 0.0396
_diffrn_reflns_limit_h_max 11
_diffrn_reflns_limit_h_min -11
_diffrn_reflns_limit_k_max 11
_diffrn_reflns_limit_k_min -11
_diffrn_reflns_limit_l_max 12
_diffrn_reflns_limit_l_min -11
_diffrn_reflns_number 18373
_diffrn_reflns_theta_full 25.242
_diffrn_reflns_theta_max 26.371
_diffrn_reflns_theta_min 2.299
_diffrn_standards_decay_% 0
_diffrn_standards_interval_count 0
_diffrn_standards_interval_time 0
_diffrn_standards_number 0
_exptl_absorpt_coefficient_mu 0.485
_exptl_absorpt_correction_T_max 0.7456
_exptl_absorpt_correction_T_min 0.7076
_exptl_absorpt_correction_type multi-scan
_exptl_absorpt_process_details
;
        [c.f. r.h. blessing, acta cryst. (1995), a51, 33-38]
;
_exptl_crystal_colour colourless
_exptl_crystal_density_diffrn 1.265
_exptl_crystal_density_method 'not measured'
_exptl_crystal_description platelet
_exptl_crystal_F_000 330
_exptl_crystal_size_max 0.13
_exptl_crystal_size_mid 0.08
_exptl_crystal_size_min 0.02
_refine_diff_density_max 0.276
_refine_diff_density_min -0.276
_refine_diff_density_rms 0.044
_refine_ls_extinction_method none
_refine_ls_goodness_of_fit_ref 1.033
_refine_ls_hydrogen_treatment constr
_refine_ls_matrix_type full
_refine_ls_number_parameters 178
_refine_ls_number_reflns 3297
_refine_ls_number_restraints 0
_refine_ls_restrained_S_all 1.033
_refine_ls_R_factor_all 0.0399
_refine_ls_R_factor_gt 0.0284
_refine_ls_shift/su_max 0
_refine_ls_shift/su_mean 0
_refine_ls_structure_factor_coef Fsqd
_refine_ls_weighting_details 'w=1/[\s^2^(Fo^2^)+(0.0262P)^2^+0.3447P] where P=(Fo^2^+2Fc^2^)/3'
_refine_ls_weighting_scheme calc
_refine_ls_wR_factor_gt 0.0639
_refine_ls_wR_factor_ref 0.0685
_reflns_number_gt 2717
_reflns_number_total 3297
_reflns_threshold_expression 'I > 2\s(I)'
_cod_data_source_file c8dt02257g2.cif
_cod_data_source_block farid200417
_cod_depositor_comments 'Adding full bibliography for 7046661--7046667.cif.'
_cod_database_code 7046661

loop_
_space_group_symop_operation_xyz
'x, y, z'
'-x, -y, -z'

loop_
_atom_site_label
_atom_site_type_symbol
_atom_site_fract_x
_atom_site_fract_y
_atom_site_fract_z
_atom_site_U_iso_or_equiv
_atom_site_adp_type
_atom_site_occupancy
_atom_site_calc_flag
C1 C 0.65897(18) 0.18412(18) 0.37251(17) 0.0238(4) Uani 1 d
H1 H 0.760344 0.179148 0.380551 0.029 Uiso 1 calc
C2 C 0.64555(18) 0.10342(18) 0.27121(17) 0.0245(4) Uani 1 d
H2 H 0.739831 0.05778 0.22604 0.029 Uiso 1 calc
C3 C 0.5256(2) 0.07489(17) 0.22168(16) 0.0257(4) Uani 1 d
H3 H 0.557661 0.015215 0.150134 0.031 Uiso 1 calc
C4 C 0.3690(2) 0.11345(18) 0.25251(18) 0.0272(4) Uani 1 d
H4 H 0.320496 0.073553 0.196935 0.033 Uiso 1 calc
C5 C 0.26724(18) 0.19708(18) 0.34613(18) 0.0268(4) Uani 1 d
H5 H 0.166346 0.199247 0.340143 0.032 Uiso 1 calc
C6 C 0.28074(18) 0.27801(18) 0.44630(17) 0.0262(4) Uani 1 d
H6 H 0.186709 0.32232 0.492488 0.031 Uiso 1 calc
C7 C 0.4006(2) 0.30902(17) 0.49446(16) 0.0249(4) Uani 1 d
H7 H 0.367969 0.371173 0.564123 0.03 Uiso 1 calc
C8 C 0.55721(19) 0.27018(17) 0.46432(17) 0.0237(4) Uani 1 d
H8 H 0.605435 0.311768 0.51863 0.028 Uiso 1 calc
C9 C 0.12032(19) 0.70488(19) 0.33605(17) 0.0257(4) Uani 1 d
H9A H 0.176396 0.651489 0.420021 0.031 Uiso 1 calc
H9B H 0.035499 0.66479 0.334639 0.031 Uiso 1 calc
C10 C 0.0622(2) 0.87569(19) 0.33459(17) 0.0279(4) Uani 1 d
H10A H 0.128068 0.908353 0.384762 0.033 Uiso 1 calc
H10B H -0.042133 0.907652 0.375931 0.033 Uiso 1 calc
C11 C 0.06768(18) 0.93968(19) 0.18100(17) 0.0252(4) Uani 1 d
H11A H -0.021565 0.939852 0.136554 0.03 Uiso 1 calc
H11B H 0.074303 1.044711 0.164218 0.03 Uiso 1 calc
C12 C 0.2106(2) 0.82827(18) 0.1303(2) 0.0302(4) Uani 1 d
H12A H 0.206348 0.824906 0.031394 0.036 Uiso 1 calc
H12B H 0.299624 0.857993 0.141791 0.036 Uiso 1 calc
C13 C 0.19090(18) 0.56530(18) -0.10411(17) 0.0230(3) Uani 1 d
H13A H 0.192557 0.668346 -0.15019 0.028 Uiso 1 calc
H13B H 0.127274 0.574755 -0.017184 0.028 Uiso 1 calc
C14 C 0.13087(18) 0.49195(18) -0.19783(18) 0.0252(4) Uani 1 d
H14A H 0.160422 0.522164 -0.296016 0.03 Uiso 1 calc
H14B H 0.019563 0.518991 -0.186568 0.03 Uiso 1 calc
C15 C 0.20695(18) 0.32224(18) -0.14711(18) 0.0262(4) Uani 1 d
H15A H 0.153007 0.284033 -0.0631 0.031 Uiso 1 calc
H15B H 0.213058 0.260908 -0.219498 0.031 Uiso 1 calc
C16 C 0.36214(18) 0.31921(18) -0.11605(16) 0.0219(3) Uani 1 d
H16A H 0.403798 0.234331 -0.039967 0.026 Uiso 1 calc
H16B H 0.432101 0.305431 -0.198825 0.026 Uiso 1 calc
O1 O 0.21867(14) 0.68245(13) 0.21378(13) 0.0331(3) Uani 1 d
O2 O 0.34233(12) 0.46502(12) -0.07624(11) 0.0225(2) Uani 1 d
CA1 Ca 0.5 0 0.5 0.01748(11) Uani 1 d
K1 K 0.42667(4) 0.41730(3) 0.19186(3) 0.01744(9) Uani 1 d

loop_
_atom_site_aniso_label
_atom_site_aniso_U_11
_atom_site_aniso_U_22
_atom_site_aniso_U_33
_atom_site_aniso_U_23
_atom_site_aniso_U_13
_atom_site_aniso_U_12
C1 0.0163(8) 0.0255(8) 0.0262(9) 0.0099(7) -0.0066(7) -0.0085(7)
C2 0.0212(8) 0.0205(8) 0.0204(8) 0.0045(6) 0.0060(7) 0.0016(6)
C3 0.0442(11) 0.0137(7) 0.0148(8) -0.0011(6) -0.0025(7) -0.0038(7)
C4 0.0412(10) 0.0188(8) 0.0263(9) 0.0063(7) -0.0182(8) -0.0163(7)
C5 0.0187(8) 0.0234(8) 0.0357(10) 0.0120(7) -0.0087(7) -0.0106(7)
C6 0.0203(8) 0.0204(8) 0.0260(9) 0.0072(7) 0.0072(7) 0.0004(7)
C7 0.0404(10) 0.0162(8) 0.0129(8) -0.0011(6) 0.0010(7) -0.0037(7)
C8 0.0355(10) 0.0195(8) 0.0199(8) 0.0034(6) -0.0131(7) -0.0139(7)
C9 0.0245(9) 0.0277(9) 0.0247(9) -0.0047(7) -0.0024(7) -0.0075(7)
C10 0.0264(9) 0.0286(9) 0.0232(9) -0.0073(7) -0.0047(7) 0.0014(7)
C11 0.0216(8) 0.0262(9) 0.0256(9) -0.0030(7) -0.0044(7) -0.0043(7)
C12 0.0291(9) 0.0224(8) 0.0386(10) -0.0072(7) 0.0060(8) -0.0089(7)
C13 0.0216(8) 0.0218(8) 0.0230(9) -0.0025(7) 0.0018(7) -0.0050(7)
C14 0.0184(8) 0.0278(9) 0.0267(9) -0.0026(7) -0.0028(7) -0.0043(7)
C15 0.0253(9) 0.0252(9) 0.0300(9) -0.0054(7) -0.0024(7) -0.0098(7)
C16 0.0248(8) 0.0222(8) 0.0173(8) -0.0039(6) -0.0031(6) -0.0044(7)
O1 0.0394(7) 0.0207(6) 0.0320(7) -0.0067(5) 0.0074(6) -0.0017(5)
O2 0.0234(6) 0.0234(6) 0.0220(6) -0.0017(5) -0.0036(5) -0.0095(5)
CA1 0.0193(2) 0.0151(2) 0.0159(2) 0.00312(16) -0.00188(17) -0.00571(17)
K1 0.01950(18) 0.01561(16) 0.01568(17) 0.00076(12) -0.00107(13) -0.00545(13)

loop_
_atom_type_symbol
_atom_type_description
_atom_type_scat_dispersion_real
_atom_type_scat_dispersion_imag
_atom_type_scat_source
C C 0.0033 0.0016 'International Tables Vol C Tables 4.2.6.8 and 6.1.1.4'
H H 0 0 'International Tables Vol C Tables 4.2.6.8 and 6.1.1.4'
O O 0.0106 0.006 'International Tables Vol C Tables 4.2.6.8 and 6.1.1.4'
K K 0.2009 0.2494 'International Tables Vol C Tables 4.2.6.8 and 6.1.1.4'
Ca Ca 0.2262 0.3064 'International Tables Vol C Tables 4.2.6.8 and 6.1.1.4'

loop_
_geom_angle_atom_site_label_1
_geom_angle_atom_site_label_2
_geom_angle_atom_site_label_3
_geom_angle
_geom_angle_site_symmetry_1
_geom_angle_site_symmetry_3
C8 C1 C2 134.83(15) . .
C8 C1 CA1 76.01(9) . .
C2 C1 CA1 74.79(9) . .
C8 C1 K1 75.60(9) . .
C2 C1 K1 76.78(9) . .
CA1 C1 K1 100.53(5) . .
C8 C1 H1 112.6 . .
C2 C1 H1 112.6 . .
CA1 C1 H1 131 . .
K1 C1 H1 128.4 . .
C3 C2 C1 134.88(15) . .
C3 C2 CA1 75.62(9) . .
C1 C2 CA1 74.80(9) . .
C3 C2 K1 76.66(9) . .
C1 C2 K1 76.02(9) . .
CA1 C2 K1 100.29(5) . .
C3 C2 H2 112.6 . .
C1 C2 H2 112.6 . .
CA1 C2 H2 131.7 . .
K1 C2 H2 128 . .
C2 C3 C4 135.29(15) . .
C2 C3 CA1 74.28(9) . .
C4 C3 CA1 75.86(9) . .
C2 C3 K1 76.39(9) . .
C4 C3 K1 76.81(9) . .
CA1 C3 K1 99.81(5) . .
C2 C3 H3 112.4 . .
C4 C3 H3 112.4 . .
CA1 C3 H3 132.6 . .
K1 C3 H3 127.5 . .
C5 C4 C3 135.14(15) . .
C5 C4 CA1 75.67(9) . .
C3 C4 CA1 74.12(9) . .
C5 C4 K1 76.78(9) . .
C3 C4 K1 76.17(9) . .
CA1 C4 K1 99.11(5) . .
C5 C4 H4 112.4 . .
C3 C4 H4 112.4 . .
CA1 C4 H4 133.1 . .
K1 C4 H4 127.8 . .
C6 C5 C4 134.59(15) . .
C6 C5 CA1 75.21(9) . .
C4 C5 CA1 74.52(9) . .
C6 C5 K1 75.74(9) . .
C4 C5 K1 76.26(9) . .
CA1 C5 K1 98.62(5) . .
C6 C5 H5 112.7 . .
C4 C5 H5 112.7 . .
CA1 C5 H5 132.6 . .
K1 C5 H5 128.8 . .
C5 C6 C7 135.06(15) . .
C5 C6 CA1 75.15(9) . .
C7 C6 CA1 74.87(9) . .
C5 C6 K1 77.33(9) . .
C7 C6 K1 75.25(9) . .
CA1 C6 K1 99.09(5) . .
C5 C6 H6 112.5 . .
C7 C6 H6 112.5 . .
CA1 C6 H6 132.6 . .
K1 C6 H6 128.3 . .
C8 C7 C6 135.36(15) . .
C8 C7 CA1 74.25(9) . .
C6 C7 CA1 75.38(9) . .
C8 C7 K1 76.39(9) . .
C6 C7 K1 77.53(9) . .
CA1 C7 K1 99.94(5) . .
C8 C7 H7 112.3 . .
C6 C7 H7 112.3 . .
CA1 C7 H7 133.6 . .
K1 C7 H7 126.5 . .
C1 C8 C7 134.84(15) . .
C1 C8 CA1 73.85(9) . .
C7 C8 CA1 75.87(9) . .
C1 C8 K1 77.16(9) . .
C7 C8 K1 76.27(9) . .
CA1 C8 K1 100.38(5) . .
C1 C8 H8 112.6 . .
C7 C8 H8 112.6 . .
CA1 C8 H8 132.9 . .
K1 C8 H8 126.8 . .
O1 C9 C10 106.21(13) . .
O1 C9 H9A 110.5 . .
C10 C9 H9A 110.5 . .
O1 C9 H9B 110.5 . .
C10 C9 H9B 110.5 . .
H9A C9 H9B 108.7 . .
C9 C10 C11 102.29(13) . .
C9 C10 H10A 111.3 . .
C11 C10 H10A 111.3 . .
C9 C10 H10B 111.3 . .
C11 C10 H10B 111.3 . .
H10A C10 H10B 109.2 . .
C12 C11 C10 101.70(13) . .
C12 C11 H11A 111.4 . .
C10 C11 H11A 111.4 . .
C12 C11 H11B 111.4 . .
C10 C11 H11B 111.4 . .
H11A C11 H11B 109.3 . .
O1 C12 C11 105.55(13) . .
O1 C12 H12A 110.6 . .
C11 C12 H12A 110.6 . .
O1 C12 H12B 110.6 . .
C11 C12 H12B 110.6 . .
H12A C12 H12B 108.8 . .
O2 C13 C14 105.66(12) . .
O2 C13 H13A 110.6 . .
C14 C13 H13A 110.6 . .
O2 C13 H13B 110.6 . .
C14 C13 H13B 110.6 . .
H13A C13 H13B 108.7 . .
C13 C14 C15 102.10(13) . .
C13 C14 H14A 111.3 . .
C15 C14 H14A 111.3 . .
C13 C14 H14B 111.3 . .
C15 C14 H14B 111.3 . .
H14A C14 H14B 109.2 . .
C16 C15 C14 101.96(13) . .
C16 C15 H15A 111.4 . .
C14 C15 H15A 111.4 . .
C16 C15 H15B 111.4 . .
C14 C15 H15B 111.4 . .
H15A C15 H15B 109.2 . .
O2 C16 C15 106.18(12) . .
O2 C16 K1 47.76(6) . .
C15 C16 K1 121.71(10) . .
O2 C16 H16A 110.5 . .
C15 C16 H16A 110.5 . .
K1 C16 H16A 62.8 . .
O2 C16 H16B 110.5 . .
C15 C16 H16B 110.5 . .
K1 C16 H16B 126.9 . .
H16A C16 H16B 108.7 . .
C12 O1 C9 109.45(12) . .
C12 O1 K1 126.87(10) . .
C9 O1 K1 121.86(9) . .
C13 O2 C16 109.20(11) . .
C13 O2 K1 116.21(9) . .
C16 O2 K1 109.40(8) . .
C13 O2 K1 115.43(9) . 2_665
C16 O2 K1 111.45(9) . 2_665
K1 O2 K1 94.43(3) . 2_665
C2 CA1 C2 180 2_656 .
C2 CA1 C1 149.59(5) 2_656 .
C2 CA1 C1 30.41(5) . .
C2 CA1 C1 30.41(5) 2_656 2_656
C2 CA1 C1 149.59(5) . 2_656
C1 CA1 C1 180 . 2_656
C2 CA1 C3 30.11(5) 2_656 2_656
C2 CA1 C3 149.90(5) . 2_656
C1 CA1 C3 122.46(5) . 2_656
C1 CA1 C3 57.54(5) 2_656 2_656
C2 CA1 C3 149.90(5) 2_656 .
C2 CA1 C3 30.10(5) . .
C1 CA1 C3 57.54(5) . .
C1 CA1 C3 122.46(5) 2_656 .
C3 CA1 C3 180 2_656 .
C2 CA1 C8 57.51(5) 2_656 2_656
C2 CA1 C8 122.49(5) . 2_656
C1 CA1 C8 149.85(5) . 2_656
C1 CA1 C8 30.14(5) 2_656 2_656
C3 CA1 C8 77.41(5) 2_656 2_656
C3 CA1 C8 102.59(5) . 2_656
C2 CA1 C8 122.49(5) 2_656 .
C2 CA1 C8 57.51(5) . .
C1 CA1 C8 30.14(5) . .
C1 CA1 C8 149.86(5) 2_656 .
C3 CA1 C8 102.59(5) 2_656 .
C3 CA1 C8 77.41(5) . .
C8 CA1 C8 180 2_656 .
C2 CA1 C4 122.70(5) 2_656 .
C2 CA1 C4 57.30(5) . .
C1 CA1 C4 77.66(5) . .
C1 CA1 C4 102.34(5) 2_656 .
C3 CA1 C4 149.98(5) 2_656 .
C3 CA1 C4 30.02(5) . .
C8 CA1 C4 95.14(5) 2_656 .
C8 CA1 C4 84.86(5) . .
C2 CA1 C4 57.30(5) 2_656 2_656
C2 CA1 C4 122.70(5) . 2_656
C1 CA1 C4 102.34(5) . 2_656
C1 CA1 C4 77.66(5) 2_656 2_656
C3 CA1 C4 30.02(5) 2_656 2_656
C3 CA1 C4 149.98(5) . 2_656
C8 CA1 C4 84.86(5) 2_656 2_656
C8 CA1 C4 95.14(5) . 2_656
C4 CA1 C4 180 . 2_656
C2 CA1 C7 102.62(5) 2_656 .
C2 CA1 C7 77.38(5) . .
C1 CA1 C7 57.17(5) . .
C1 CA1 C7 122.83(5) 2_656 .
C3 CA1 C7 95.35(5) 2_656 .
C3 CA1 C7 84.65(5) . .
C8 CA1 C7 150.12(5) 2_656 .
C8 CA1 C7 29.88(5) . .
C4 CA1 C7 76.59(5) . .
C4 CA1 C7 103.41(5) 2_656 .
C2 CA1 C7 77.38(5) 2_656 2_656
C2 CA1 C7 102.62(5) . 2_656
C1 CA1 C7 122.83(5) . 2_656
C1 CA1 C7 57.17(5) 2_656 2_656
C3 CA1 C7 84.65(5) 2_656 2_656
C3 CA1 C7 95.35(5) . 2_656
C8 CA1 C7 29.88(5) 2_656 2_656
C8 CA1 C7 150.12(5) . 2_656
C4 CA1 C7 103.41(5) . 2_656
C4 CA1 C7 76.59(5) 2_656 2_656
C7 CA1 C7 180 . 2_656
O1 K1 O2 86.53(4) . .
O1 K1 O2 96.75(4) . 2_665
O2 K1 O2 85.57(3) . 2_665
O1 K1 C7 91.50(4) . .
O2 K1 C7 153.67(4) . .
O2 K1 C7 120.71(4) 2_665 .
O1 K1 C8 109.87(4) . .
O2 K1 C8 162.73(4) . .
O2 K1 C8 97.44(4) 2_665 .
C7 K1 C8 27.34(5) . .
O1 K1 C1 136.12(5) . .
O2 K1 C1 137.26(4) . .
O2 K1 C1 86.24(4) 2_665 .
C7 K1 C1 51.57(5) . .
C8 K1 C1 27.24(5) . .
O1 K1 C6 88.12(4) . .
O2 K1 C6 126.46(4) . .
O2 K1 C6 147.91(4) 2_665 .
C7 K1 C6 27.22(5) . .
C8 K1 C6 51.61(5) . .
C1 K1 C6 69.03(4) . .
O1 K1 C2 160.56(4) . .
O2 K1 C2 111.50(4) . .
O2 K1 C2 92.01(4) 2_665 .
C7 K1 C2 69.14(4) . .
C8 K1 C2 51.56(5) . .
C1 K1 C2 27.20(5) . .
C6 K1 C2 75.45(4) . .
O1 K1 C3 151.46(5) . .
O2 K1 C3 94.00(4) . .
O2 K1 C3 111.75(4) 2_665 .
C7 K1 C3 75.57(4) . .
C8 K1 C3 69.04(4) . .
C1 K1 C3 51.26(5) . .
C6 K1 C3 68.68(5) . .
C2 K1 C3 26.95(5) . .
O1 K1 C4 124.53(5) . .
O2 K1 C4 90.77(4) . .
O2 K1 C4 138.29(4) 2_665 .
C7 K1 C4 68.87(5) . .
C8 K1 C4 75.64(4) . .
C1 K1 C4 68.82(4) . .
C6 K1 C4 51.04(5) . .
C2 K1 C4 51.12(5) . .
C3 K1 C4 27.03(5) . .
O1 K1 C5 100.97(4) . .
O2 K1 C5 103.32(4) . .
O2 K1 C5 160.57(4) 2_665 .
C7 K1 C5 51.32(5) . .
C8 K1 C5 69.08(5) . .
C1 K1 C5 75.48(4) . .
C6 K1 C5 26.94(5) . .
C2 K1 C5 68.70(5) . .
C3 K1 C5 51.12(5) . .
C4 K1 C5 26.95(5) . .
O1 K1 C16 105.90(4) . .
O2 K1 C16 22.84(3) . .
O2 K1 C16 95.16(4) 2_665 .
C7 K1 C16 138.17(4) . .
C8 K1 C16 140.18(4) . .
C1 K1 C16 117.45(4) . .
C6 K1 C16 114.03(5) . .
C2 K1 C16 90.48(4) . .
C3 K1 C16 71.19(4) . .
C4 K1 C16 69.95(4) . .
C5 K1 C16 87.65(5) . .

loop_
_geom_bond_atom_site_label_1
_geom_bond_atom_site_label_2
_geom_bond_distance
_geom_bond_site_symmetry_2
C1 C8 1.405(2) .
C1 C2 1.410(2) .
C1 CA1 2.6873(16) .
C1 K1 2.9927(16) .
C1 H1 0.95 .
C2 C3 1.400(2) .
C2 CA1 2.6872(16) .
C2 K1 3.0023(16) .
C2 H2 0.95 .
C3 C4 1.407(2) .
C3 CA1 2.7041(16) .
C3 K1 3.0057(16) .
C3 H3 0.95 .
C4 C5 1.406(3) .
C4 CA1 2.7263(16) .
C4 K1 3.0138(16) .
C4 H4 0.95 .
C5 C6 1.402(3) .
C5 CA1 2.7409(16) .
C5 K1 3.0203(16) .
C5 H5 0.95 .
C6 C7 1.406(2) .
C6 CA1 2.7415(16) .
C6 K1 3.0003(16) .
C6 H6 0.95 .
C7 C8 1.405(2) .
C7 CA1 2.7351(16) .
C7 K1 2.9715(16) .
C7 H7 0.95 .
C8 CA1 2.7147(16) .
C8 K1 2.9730(16) .
C8 H8 0.95 .
C9 O1 1.440(2) .
C9 C10 1.514(2) .
C9 H9A 0.99 .
C9 H9B 0.99 .
C10 C11 1.520(2) .
C10 H10A 0.99 .
C10 H10B 0.99 .
C11 C12 1.509(2) .
C11 H11A 0.99 .
C11 H11B 0.99 .
C12 O1 1.437(2) .
C12 H12A 0.99 .
C12 H12B 0.99 .
C13 O2 1.4469(19) .
C13 C14 1.511(2) .
C13 H13A 0.99 .
C13 H13B 0.99 .
C14 C15 1.524(2) .
C14 H14A 0.99 .
C14 H14B 0.99 .
C15 C16 1.515(2) .
C15 H15A 0.99 .
C15 H15B 0.99 .
C16 O2 1.4485(18) .
C16 K1 3.5195(16) .
C16 H16A 0.99 .
C16 H16B 0.99 .
O1 K1 2.6440(12) .
O2 K1 2.7624(12) .
O2 K1 2.7840(11) 2_665
CA1 C2 2.6872(16) 2_656
CA1 C1 2.6873(16) 2_656
CA1 C3 2.7041(16) 2_656
CA1 C8 2.7146(16) 2_656
CA1 C4 2.7263(16) 2_656
CA1 C7 2.7351(16) 2_656
K1 O2 2.7840(12) 2_665
